data_7704412
loop_
_publ_author_name
'Rowland, Casey A.'
'Yap, Glenn P. A.'
'Bloch, Eric D.'

_publ_section_title
;
 Novel syntheses of carbazole-3,6-dicarboxylate ligands and their
 utilization for porous coordination cages.
;
_journal_issue 45
_journal_name_full 'Dalton transactions (Cambridge, England : 2003)'
_journal_page_first 16340
_journal_page_last 16347
_journal_paper_doi 10.1039/d0dt01149e
_journal_volume 49
_journal_year 2020
_chemical_formula_moiety 'C23 H19 N O4'
_chemical_formula_sum 'C23 H19 N O4'
_chemical_formula_weight 373.39
_space_group_crystal_system monoclinic
_space_group_IT_number 14
_space_group_name_Hall '-P 2ybc'
_space_group_name_H-M_alt 'P 1 21/c 1'
_atom_sites_solution_hydrogens mixed
_atom_sites_solution_primary difmap
_audit_creation_date 2020-03-22
_audit_creation_method
;
Olex2 1.2
(compiled May 18 2018 14:05:52 for OlexSys, GUI svn.r5506)
;
_audit_update_record
;
2020-05-11 deposited with the CCDC.	2020-05-13 downloaded from the CCDC.
;
_cell_angle_alpha 90
_cell_angle_beta 90.784(2)
_cell_angle_gamma 90
_cell_formula_units_Z 4
_cell_length_a 8.5221(7)
_cell_length_b 18.6073(14)
_cell_length_c 11.5804(8)
_cell_measurement_reflns_used 9966
_cell_measurement_temperature 100(2)
_cell_measurement_theta_max 36.38
_cell_measurement_theta_min 2.81
_cell_volume 1836.2(2)
_computing_cell_refinement 'Bruker APEX3'
_computing_data_collection 'Bruker APEX3'
_computing_data_reduction 'Bruker APEX3'
_computing_molecular_graphics 'Olex2 (Dolomanov et al., 2009)'
_computing_publication_material 'Diamond (Putz & Brandenburg, 1997)'
_computing_structure_refinement 'SHELXL-2018/3 (Sheldrick, 2018)'
_computing_structure_solution 'SHELXT (Sheldrick 2015)'
_diffrn_ambient_temperature 100.01
_diffrn_measured_fraction_theta_full 0.998
_diffrn_measured_fraction_theta_max 0.997
_diffrn_measurement_device_type 'Bruker APEX-II CCD'
_diffrn_measurement_method '\f and \w scans'
_diffrn_radiation_type MoK\a
_diffrn_radiation_wavelength 0.71073
_diffrn_reflns_av_R_equivalents 0.0262
_diffrn_reflns_av_unetI/netI 0.0148
_diffrn_reflns_Laue_measured_fraction_full 0.998
_diffrn_reflns_Laue_measured_fraction_max 0.997
_diffrn_reflns_limit_h_max 14
_diffrn_reflns_limit_h_min -14
_diffrn_reflns_limit_k_max 31
_diffrn_reflns_limit_k_min -31
_diffrn_reflns_limit_l_max 19
_diffrn_reflns_limit_l_min -19
_diffrn_reflns_number 86509
_diffrn_reflns_point_group_measured_fraction_full 0.998
_diffrn_reflns_point_group_measured_fraction_max 0.997
_diffrn_reflns_theta_full 25.242
_diffrn_reflns_theta_max 36.451
_diffrn_reflns_theta_min 2.072
_diffrn_standards_number 0
_exptl_absorpt_coefficient_mu 0.093
_exptl_absorpt_correction_T_max 0.7471
_exptl_absorpt_correction_T_min 0.7069
_exptl_absorpt_correction_type multi-scan
_exptl_absorpt_process_details
;
SADABS-2016/2 (Bruker,2016) was used for absorption correction.
wR2(int) was 0.1414 before and 0.0406 after correction.
The Ratio of minimum to maximum transmission is 0.9462.
The \l/2 correction factor is Not present.
;
_exptl_crystal_colour colourless
_exptl_crystal_colour_primary colourless
_exptl_crystal_density_diffrn 1.351
_exptl_crystal_description block
_exptl_crystal_F_000 784
_exptl_crystal_recrystallization_method 'Slow evaporation from saturated solution in DMF.'
_exptl_crystal_size_max 0.693
_exptl_crystal_size_mid 0.53
_exptl_crystal_size_min 0.312
_refine_diff_density_max 0.631
_refine_diff_density_min -0.368
_refine_diff_density_rms 0.073
_refine_ls_extinction_method none
_refine_ls_goodness_of_fit_ref 1.035
_refine_ls_hydrogen_treatment mixed
_refine_ls_matrix_type full
_refine_ls_number_parameters 307
_refine_ls_number_reflns 8960
_refine_ls_number_restraints 0
_refine_ls_restrained_S_all 1.035
_refine_ls_R_factor_all 0.0563
_refine_ls_R_factor_gt 0.0490
_refine_ls_shift/su_max 0.001
_refine_ls_shift/su_mean 0.000
_refine_ls_structure_factor_coef Fsqd
_refine_ls_weighting_details 'w=1/[\s^2^(Fo^2^)+(0.1013P)^2^+0.1995P] where P=(Fo^2^+2Fc^2^)/3'
_refine_ls_weighting_scheme calc
_refine_ls_wR_factor_gt 0.1400
_refine_ls_wR_factor_ref 0.1479
_reflns_Friedel_coverage 0.000
_reflns_number_gt 7542
_reflns_number_total 8985
_reflns_threshold_expression 'I > 2\s(I)'
_cod_data_source_file d0dt01149e2.cif
_cod_data_source_block eric412
_cod_depositor_comments 'Adding full bibliography for 7704412--7704415.cif.'
_cod_database_code 7704412
_shelx_shelxl_version_number 2018/3
_shelx_space_group_comment
;
The symmetry employed for this shelxl refinement is uniquely defined
by the following loop, which should always be used as a source of
symmetry information in preference to the above space-group names.
They are only intended as comments.
;
_shelx_estimated_absorpt_t_max 0.972
_shelx_estimated_absorpt_t_min 0.938
_olex2_refinement_description
;
1. Fixed Uiso
 At 1.5 times of:
  All C(H,H,H) groups
2.a Idealised Me refined as rotating group:
 C1(H1A,H1B,H1C), C16(H16A,H16B,H16C)
;
_olex2_exptl_crystal_mounting_method 'Mounted with mother liquor at 100K.'
_olex2_submission_special_instructions 'No special instructions were received'

loop_
_space_group_symop_operation_xyz
'x, y, z'
'-x, y+1/2, -z+1/2'
'-x, -y, -z'
'x, -y-1/2, z-1/2'

loop_
_atom_site_label
_atom_site_type_symbol
_atom_site_fract_x
_atom_site_fract_y
_atom_site_fract_z
_atom_site_U_iso_or_equiv
_atom_site_adp_type
_atom_site_occupancy
_atom_site_site_symmetry_order
_atom_site_calc_flag
_atom_site_refinement_flags_posn
_atom_site_refinement_flags_adp
_atom_site_refinement_flags_occupancy
_atom_site_disorder_assembly
_atom_site_disorder_group
O1 O 0.10326(7) 0.47039(3) 0.34848(5) 0.02479(11) Uani 1 1 d . . . . .
O2 O 0.19888(7) 0.57342(3) 0.42222(5) 0.02650(11) Uani 1 1 d . . . . .
O3 O 0.70778(8) 0.66361(3) 0.92824(5) 0.02889(12) Uani 1 1 d . . . . .
O4 O 0.83910(7) 0.59809(3) 1.06090(5) 0.02746(12) Uani 1 1 d . . . . .
N1 N 0.48498(7) 0.35231(3) 0.78152(5) 0.01956(10) Uani 1 1 d . . . . .
C1 C 0.02225(9) 0.51270(5) 0.26195(7) 0.02771(14) Uani 1 1 d . . . . .
H1A H -0.033397 0.480699 0.208091 0.042 Uiso 1 1 calc GR . . . .
H1B H 0.098421 0.541630 0.219607 0.042 Uiso 1 1 calc GR . . . .
H1C H -0.053306 0.544505 0.299388 0.042 Uiso 1 1 calc GR . . . .
C2 C 0.18920(7) 0.50828(4) 0.42492(6) 0.01934(11) Uani 1 1 d . . . . .
C3 C 0.42756(7) 0.45597(3) 0.68428(5) 0.01725(10) Uani 1 1 d . . . . .
C4 C 0.35751(7) 0.49690(3) 0.59746(5) 0.01790(10) Uani 1 1 d . . . . .
C5 C 0.26759(7) 0.46230(3) 0.51279(5) 0.01805(11) Uani 1 1 d . . . . .
C6 C 0.25021(8) 0.38678(4) 0.51390(6) 0.02091(11) Uani 1 1 d . . . . .
C7 C 0.31942(8) 0.34473(3) 0.59989(6) 0.02109(12) Uani 1 1 d . . . . .
C8 C 0.40677(7) 0.38033(3) 0.68591(6) 0.01837(11) Uani 1 1 d . . . . .
C9 C 0.52621(7) 0.47359(3) 0.78273(5) 0.01743(10) Uani 1 1 d . . . . .
C10 C 0.58612(8) 0.53781(3) 0.82627(6) 0.01867(11) Uani 1 1 d . . . . .
C11 C 0.68033(8) 0.53584(3) 0.92591(6) 0.01911(11) Uani 1 1 d . . . . .
C12 C 0.71364(8) 0.47003(4) 0.98151(6) 0.02054(11) Uani 1 1 d . . . . .
C13 C 0.65457(8) 0.40524(3) 0.93954(6) 0.02040(11) Uani 1 1 d . . . . .
C14 C 0.55999(8) 0.40788(3) 0.83985(6) 0.01825(11) Uani 1 1 d . . . . .
C15 C 0.74144(8) 0.60553(4) 0.96986(6) 0.02055(11) Uani 1 1 d . . . . .
C16 C 0.90481(10) 0.66395(4) 1.10711(7) 0.02807(14) Uani 1 1 d . . . . .
H16A H 0.983290 0.682719 1.053899 0.042 Uiso 1 1 calc GR . . . .
H16B H 0.954591 0.654250 1.182291 0.042 Uiso 1 1 calc GR . . . .
H16C H 0.821043 0.699474 1.116448 0.042 Uiso 1 1 calc GR . . . .
C17 C 0.49925(8) 0.27684(3) 0.81188(6) 0.02096(12) Uani 1 1 d . . . . .
C18 C 0.72262(8) 0.19349(3) 0.86009(6) 0.02113(12) Uani 1 1 d . . . . .
C19 C 0.86900(9) 0.16358(4) 0.83822(7) 0.02590(13) Uani 1 1 d . . . . .
C20 C 0.95489(9) 0.18701(4) 0.74396(8) 0.02871(14) Uani 1 1 d . . . . .
C21 C 0.89397(10) 0.24068(5) 0.67244(7) 0.02888(15) Uani 1 1 d . . . . .
C22 C 0.74671(9) 0.27033(4) 0.69391(6) 0.02432(13) Uani 1 1 d . . . . .
C23 C 0.65998(8) 0.24638(3) 0.78769(5) 0.01834(11) Uani 1 1 d . . . . .
H4 H 0.3725(16) 0.5477(8) 0.5959(12) 0.030(3) Uiso 1 1 d . . . . .
H6 H 0.1813(15) 0.3640(8) 0.4514(11) 0.030(3) Uiso 1 1 d . . . . .
H7 H 0.3073(17) 0.2943(8) 0.5981(13) 0.038(3) Uiso 1 1 d . . . . .
H10 H 0.5639(15) 0.5880(7) 0.7861(11) 0.028(3) Uiso 1 1 d . . . . .
H12 H 0.7835(16) 0.4702(7) 1.0524(12) 0.030(3) Uiso 1 1 d . . . . .
H13 H 0.6750(16) 0.3594(8) 0.9798(11) 0.033(3) Uiso 1 1 d . . . . .
H17A H 0.4749(15) 0.2718(7) 0.8928(11) 0.026(3) Uiso 1 1 d . . . . .
H17B H 0.4184(17) 0.2504(8) 0.7655(12) 0.034(3) Uiso 1 1 d . . . . .
H18 H 0.6605(16) 0.1781(7) 0.9275(11) 0.031(3) Uiso 1 1 d . . . . .
H19 H 0.9136(17) 0.1264(8) 0.8907(13) 0.037(3) Uiso 1 1 d . . . . .
H20 H 1.0567(17) 0.1678(8) 0.7292(12) 0.036(3) Uiso 1 1 d . . . . .
H21 H 0.9516(18) 0.2589(8) 0.6076(13) 0.041(4) Uiso 1 1 d . . . . .
H22 H 0.7069(17) 0.3123(8) 0.6426(12) 0.035(3) Uiso 1 1 d . . . . .

loop_
_atom_site_aniso_label
_atom_site_aniso_U_11
_atom_site_aniso_U_22
_atom_site_aniso_U_33
_atom_site_aniso_U_23
_atom_site_aniso_U_13
_atom_site_aniso_U_12
O1 0.0272(2) 0.0213(2) 0.0256(2) 0.00531(17) -0.00823(19) -0.00437(17)
O2 0.0350(3) 0.0173(2) 0.0271(2) 0.00346(17) -0.0033(2) 0.00030(18)
O3 0.0368(3) 0.0172(2) 0.0324(3) 0.00064(18) -0.0081(2) -0.00064(19)
O4 0.0324(3) 0.0198(2) 0.0300(3) -0.00120(18) -0.0103(2) -0.00214(19)
N1 0.0223(2) 0.0134(2) 0.0230(2) 0.00171(16) -0.00257(18) 0.00100(16)
C1 0.0280(3) 0.0297(3) 0.0253(3) 0.0080(2) -0.0057(2) 0.0002(3)
C2 0.0191(2) 0.0185(2) 0.0204(2) 0.00263(18) 0.00087(19) -0.00114(19)
C3 0.0181(2) 0.0140(2) 0.0197(2) 0.00077(17) -0.00001(18) 0.00065(17)
C4 0.0182(2) 0.0147(2) 0.0207(2) 0.00157(18) 0.00034(18) 0.00029(17)
C5 0.0182(2) 0.0157(2) 0.0202(2) 0.00178(18) -0.00071(19) -0.00044(18)
C6 0.0223(3) 0.0166(2) 0.0238(3) 0.00074(19) -0.0025(2) -0.00102(19)
C7 0.0234(3) 0.0147(2) 0.0250(3) 0.00079(19) -0.0029(2) -0.00049(19)
C8 0.0193(2) 0.0143(2) 0.0215(2) 0.00109(18) -0.00093(19) 0.00087(17)
C9 0.0190(2) 0.0139(2) 0.0194(2) 0.00030(17) 0.00018(18) 0.00114(17)
C10 0.0204(2) 0.0149(2) 0.0206(2) -0.00019(18) -0.00019(19) 0.00099(18)
C11 0.0206(3) 0.0159(2) 0.0208(3) -0.00083(18) -0.0001(2) 0.00076(18)
C12 0.0225(3) 0.0186(2) 0.0205(3) 0.00018(19) -0.0012(2) 0.00134(19)
C13 0.0234(3) 0.0168(2) 0.0209(2) 0.00150(19) -0.0015(2) 0.00111(19)
C14 0.0197(2) 0.0149(2) 0.0202(2) 0.00054(17) 0.00005(18) 0.00124(18)
C15 0.0217(3) 0.0180(2) 0.0220(3) -0.00140(19) 0.0006(2) -0.00014(19)
C16 0.0305(3) 0.0219(3) 0.0316(3) -0.0023(2) -0.0073(3) -0.0042(2)
C17 0.0224(3) 0.0139(2) 0.0266(3) 0.00390(19) 0.0007(2) 0.00118(19)
C18 0.0249(3) 0.0168(2) 0.0218(3) 0.00287(19) -0.0002(2) 0.0030(2)
C19 0.0258(3) 0.0213(3) 0.0305(3) 0.0017(2) -0.0015(2) 0.0056(2)
C20 0.0243(3) 0.0256(3) 0.0364(4) -0.0029(3) 0.0044(3) 0.0035(2)
C21 0.0296(3) 0.0279(3) 0.0294(3) 0.0002(3) 0.0089(3) -0.0001(3)
C22 0.0294(3) 0.0210(3) 0.0226(3) 0.0041(2) 0.0033(2) 0.0009(2)
C23 0.0219(3) 0.0135(2) 0.0196(2) 0.00097(17) -0.00006(19) 0.00069(18)

loop_
_atom_type_symbol
_atom_type_description
_atom_type_scat_dispersion_real
_atom_type_scat_dispersion_imag
_atom_type_scat_source
C C 0.0033 0.0016 'International Tables Vol C Tables 4.2.6.8 and 6.1.1.4'
H H 0.0000 0.0000 'International Tables Vol C Tables 4.2.6.8 and 6.1.1.4'
N N 0.0061 0.0033 'International Tables Vol C Tables 4.2.6.8 and 6.1.1.4'
O O 0.0106 0.0060 'International Tables Vol C Tables 4.2.6.8 and 6.1.1.4'

loop_
_geom_angle_atom_site_label_1
_geom_angle_atom_site_label_2
_geom_angle_atom_site_label_3
_geom_angle
_geom_angle_site_symmetry_1
_geom_angle_site_symmetry_3
_geom_angle_publ_flag
C2 O1 C1 115.05(6) . . ?
C15 O4 C16 115.86(6) . . ?
C8 N1 C14 108.79(5) . . ?
C8 N1 C17 126.49(6) . . ?
C14 N1 C17 124.52(6) . . ?
O1 C1 H1A 109.5 . . ?
O1 C1 H1B 109.5 . . ?
O1 C1 H1C 109.5 . . ?
H1A C1 H1B 109.5 . . ?
H1A C1 H1C 109.5 . . ?
H1B C1 H1C 109.5 . . ?
O1 C2 C5 112.75(6) . . ?
O2 C2 O1 122.95(6) . . ?
O2 C2 C5 124.29(6) . . ?
C4 C3 C8 120.06(6) . . ?
C4 C3 C9 133.32(6) . . ?
C8 C3 C9 106.62(5) . . ?
C3 C4 C5 118.85(6) . . ?
C3 C4 H4 120.0(8) . . ?
C5 C4 H4 121.1(8) . . ?
C4 C5 C2 117.06(5) . . ?
C4 C5 C6 120.64(6) . . ?
C6 C5 C2 122.29(6) . . ?
C5 C6 H6 117.9(8) . . ?
C7 C6 C5 121.49(6) . . ?
C7 C6 H6 120.6(8) . . ?
C6 C7 C8 117.30(6) . . ?
C6 C7 H7 119.9(9) . . ?
C8 C7 H7 122.8(9) . . ?
N1 C8 C3 108.97(5) . . ?
N1 C8 C7 129.40(6) . . ?
C7 C8 C3 121.64(6) . . ?
C10 C9 C3 133.43(6) . . ?
C10 C9 C14 120.03(6) . . ?
C14 C9 C3 106.54(5) . . ?
C9 C10 C11 118.73(6) . . ?
C9 C10 H10 122.4(7) . . ?
C11 C10 H10 118.9(7) . . ?
C10 C11 C12 120.63(6) . . ?
C10 C11 C15 117.07(6) . . ?
C12 C11 C15 122.30(6) . . ?
C11 C12 H12 118.8(8) . . ?
C13 C12 C11 121.54(6) . . ?
C13 C12 H12 119.6(8) . . ?
C12 C13 C14 117.33(6) . . ?
C12 C13 H13 121.6(8) . . ?
C14 C13 H13 121.1(8) . . ?
N1 C14 C9 109.06(6) . . ?
N1 C14 C13 129.21(6) . . ?
C13 C14 C9 121.73(6) . . ?
O3 C15 O4 122.93(6) . . ?
O3 C15 C11 124.10(7) . . ?
O4 C15 C11 112.97(6) . . ?
O4 C16 H16A 109.5 . . ?
O4 C16 H16B 109.5 . . ?
O4 C16 H16C 109.5 . . ?
H16A C16 H16B 109.5 . . ?
H16A C16 H16C 109.5 . . ?
H16B C16 H16C 109.5 . . ?
N1 C17 C23 112.99(5) . . ?
N1 C17 H17A 108.1(8) . . ?
N1 C17 H17B 106.9(8) . . ?
C23 C17 H17A 110.5(8) . . ?
C23 C17 H17B 109.6(8) . . ?
H17A C17 H17B 108.6(11) . . ?
C19 C18 C23 120.62(6) . . ?
C19 C18 H18 121.2(8) . . ?
C23 C18 H18 118.2(8) . . ?
C18 C19 C20 119.95(7) . . ?
C18 C19 H19 120.3(9) . . ?
C20 C19 H19 119.8(9) . . ?
C19 C20 C21 119.65(7) . . ?
C19 C20 H20 120.8(9) . . ?
C21 C20 H20 119.5(9) . . ?
C20 C21 C22 120.39(7) . . ?
C20 C21 H21 121.7(9) . . ?
C22 C21 H21 117.9(9) . . ?
C21 C22 H22 119.0(8) . . ?
C23 C22 C21 119.96(7) . . ?
C23 C22 H22 121.0(8) . . ?
C18 C23 C17 119.57(6) . . ?
C18 C23 C22 119.41(6) . . ?
C22 C23 C17 121.02(6) . . ?

loop_
_geom_bond_atom_site_label_1
_geom_bond_atom_site_label_2
_geom_bond_distance
_geom_bond_site_symmetry_2
_geom_bond_publ_flag
O1 C1 1.4427(9) . ?
O1 C2 1.3413(8) . ?
O2 C2 1.2154(8) . ?
O3 C15 1.2160(9) . ?
O4 C15 1.3414(9) . ?
O4 C16 1.4469(9) . ?
N1 C8 1.3862(8) . ?
N1 C14 1.3864(8) . ?
N1 C17 1.4525(8) . ?
C1 H1A 0.9800 . ?
C1 H1B 0.9800 . ?
C1 H1C 0.9800 . ?
C2 C5 1.4816(9) . ?
C3 C4 1.3896(8) . ?
C3 C8 1.4186(9) . ?
C3 C9 1.4449(9) . ?
C4 C5 1.3937(9) . ?
C4 H4 0.954(14) . ?
C5 C6 1.4130(9) . ?
C6 C7 1.3912(9) . ?
C6 H6 1.018(13) . ?
C7 C8 1.4019(9) . ?
C7 H7 0.945(16) . ?
C9 C10 1.3914(9) . ?
C9 C14 1.4177(9) . ?
C10 C11 1.3971(9) . ?
C10 H10 1.059(13) . ?
C11 C12 1.4106(9) . ?
C11 C15 1.4847(9) . ?
C12 C13 1.3915(9) . ?
C12 H12 1.008(14) . ?
C13 C14 1.3998(9) . ?
C13 H13 0.986(14) . ?
C16 H16A 0.9800 . ?
C16 H16B 0.9800 . ?
C16 H16C 0.9800 . ?
C17 C23 1.5120(9) . ?
C17 H17A 0.967(12) . ?
C17 H17B 0.998(14) . ?
C18 C19 1.3923(10) . ?
C18 C23 1.3942(9) . ?
C18 H18 0.991(13) . ?
C19 C20 1.3926(12) . ?
C19 H19 0.993(15) . ?
C20 C21 1.3933(12) . ?
C20 H20 0.956(14) . ?
C21 C22 1.3963(11) . ?
C21 H21 0.965(15) . ?
C22 C23 1.3951(10) . ?
C22 H22 1.036(14) . ?
